data_7208891
loop_
_publ_author_name
'Mol\<canov, Kre\<simir'
'Koji\'c-Prodi\'c, Biserka'
'Babi\'c, Darko'
'Stare, Jernej'

_publ_section_title
;
 Face-to-face stacking of dianionic quinoid rings in crystals of alkali
 salts of 2,5-dihydroxyquinone in view of \p-system polarization
;
_journal_issue 1
_journal_name_full CrystEngComm
_journal_page_first 135
_journal_paper_doi 10.1039/c2ce26119g
_journal_volume 15
_journal_year 2013
_chemical_formula_moiety 'C6 H2 K2 O4'
_chemical_formula_sum 'C6 H2 K2 O4'
_chemical_formula_weight 216.28
_space_group_IT_number 14
_symmetry_cell_setting monoclinic
_symmetry_space_group_name_Hall '-P 2ybc'
_symmetry_space_group_name_H-M 'P 1 21/c 1'
_audit_creation_date 2010-05-13T13:35:45-00:00
_audit_creation_method 'WinGX routine CIF_UPDATE'
_cell_angle_alpha 90
_cell_angle_beta 102.757(3)
_cell_angle_gamma 90
_cell_formula_units_Z 2
_cell_length_a 3.92510(10)
_cell_length_b 11.2358(3)
_cell_length_c 8.3337(2)
_cell_measurement_reflns_used 0
_cell_measurement_temperature 293(2)
_cell_measurement_theta_max 0
_cell_measurement_theta_min 0
_cell_volume 358.457(16)
_computing_molecular_graphics 'Ortep-3 for Windows (Farrugia, 1997)'
_computing_publication_material 'WinGX publication routines (Farrugia, 1999)'
_computing_structure_refinement 'SHELXL-97 (Sheldrick, 1997)'
_computing_structure_solution 'SHELXS-86 (Sheldrick, 1986)'
_diffrn_ambient_temperature 293(2)
_diffrn_measured_fraction_theta_full 0.987
_diffrn_measured_fraction_theta_max 0.987
_diffrn_radiation_probe x-ray
_diffrn_radiation_type CuK\a
_diffrn_radiation_wavelength 1.54179
_diffrn_reflns_av_R_equivalents 0.0273
_diffrn_reflns_limit_h_max 4
_diffrn_reflns_limit_h_min -4
_diffrn_reflns_limit_k_max 11
_diffrn_reflns_limit_k_min -14
_diffrn_reflns_limit_l_max 10
_diffrn_reflns_limit_l_min -10
_diffrn_reflns_number 2524
_diffrn_reflns_theta_full 76.09
_diffrn_reflns_theta_max 76.09
_diffrn_reflns_theta_min 6.72
_exptl_absorpt_coefficient_mu 11.47
_exptl_absorpt_correction_type none
_exptl_crystal_colour red
_exptl_crystal_density_diffrn 2.004
_exptl_crystal_density_method 'not measured'
_exptl_crystal_description prism
_exptl_crystal_F_000 216
_exptl_crystal_size_max 0.25
_exptl_crystal_size_mid 0.04
_exptl_crystal_size_min 0.03
_refine_diff_density_max 0.352
_refine_diff_density_min -0.274
_refine_ls_extinction_method none
_refine_ls_goodness_of_fit_ref 1.119
_refine_ls_hydrogen_treatment refall
_refine_ls_matrix_type full
_refine_ls_number_parameters 59
_refine_ls_number_reflns 737
_refine_ls_number_restraints 0
_refine_ls_restrained_S_all 1.119
_refine_ls_R_factor_gt 0.0294
_refine_ls_shift/su_max 0
_refine_ls_structure_factor_coef Fsqd
_refine_ls_weighting_details 'calc w=1/[\s^2^(Fo^2^)+(0.0642P)^2^+0.0085P] where P=(Fo^2^+2Fc^2^)/3'
_refine_ls_weighting_scheme calc
_refine_ls_wR_factor_ref 0.0845
_reflns_number_gt 700
_reflns_number_total 737
_reflns_threshold_expression >2sigma(I)
_cod_data_source_file c2ce26119g.txt
_cod_data_source_block k2dhq-1
_cod_database_code 7208891

loop_
_symmetry_equiv_pos_as_xyz
'x, y, z'
'-x, y+1/2, -z+1/2'
'-x, -y, -z'
'x, -y-1/2, z-1/2'

loop_
_atom_site_label
_atom_site_type_symbol
_atom_site_fract_x
_atom_site_fract_y
_atom_site_fract_z
_atom_site_U_iso_or_equiv
_atom_site_adp_type
_atom_site_occupancy
_atom_site_calc_flag
H3 H -0.674(7) 0.649(2) 0.675(3) 0.032(6) Uiso 1 d
K1 K 0.23822(8) 0.33603(3) 0.95986(4) 0.0268(2) Uani 1 d
O2 O -0.8627(4) 0.69452(11) 0.36690(16) 0.0311(3) Uani 1 d
O1 O -0.3187(3) 0.47323(10) 0.82939(14) 0.0279(3) Uani 1 d
C3 C -0.5976(4) 0.58959(14) 0.6056(2) 0.0243(4) Uani 1 d
C1 C -0.4070(4) 0.49028(13) 0.67745(18) 0.0207(3) Uani 1 d
C2 C -0.6978(4) 0.60547(13) 0.4353(2) 0.0216(3) Uani 1 d

loop_
_atom_site_aniso_label
_atom_site_aniso_U_11
_atom_site_aniso_U_22
_atom_site_aniso_U_33
_atom_site_aniso_U_23
_atom_site_aniso_U_13
_atom_site_aniso_U_12
K1 0.0300(3) 0.0216(3) 0.0272(3) 0.00276(10) 0.00252(18) 0.00085(10)
O2 0.0439(7) 0.0213(5) 0.0254(6) 0.0017(5) 0.0018(5) 0.0099(5)
O1 0.0365(7) 0.0278(6) 0.0177(6) 0.0015(4) 0.0026(4) 0.0040(4)
C3 0.0322(8) 0.0191(7) 0.0206(7) -0.0029(6) 0.0040(6) 0.0039(6)
C1 0.0246(7) 0.0188(6) 0.0182(7) 0.0000(5) 0.0036(5) -0.0026(5)
C2 0.0258(7) 0.0150(6) 0.0226(7) -0.0002(5) 0.0022(6) 0.0006(5)

loop_
_atom_type_symbol
_atom_type_description
_atom_type_scat_dispersion_real
_atom_type_scat_dispersion_imag
_atom_type_scat_source
C C 0.0181 0.0091 'International Tables Vol C Tables 4.2.6.8 and 6.1.1.4'
H H 0 0 'International Tables Vol C Tables 4.2.6.8 and 6.1.1.4'
O O 0.0492 0.0322 'International Tables Vol C Tables 4.2.6.8 and 6.1.1.4'
S S 0.3331 0.5567 'International Tables Vol C Tables 4.2.6.8 and 6.1.1.4'
K K 0.3868 1.0657 'International Tables Vol C Tables 4.2.6.8 and 6.1.1.4'

loop_
_geom_angle_atom_site_label_1
_geom_angle_atom_site_label_2
_geom_angle_atom_site_label_3
_geom_angle
_geom_angle_site_symmetry_1
_geom_angle_site_symmetry_3
O1 K1 O1 92.73(4) . 1_655
O1 K1 O1 77.31(4) . 3_567
O1 K1 O1 79.63(4) 1_655 3_567
O1 K1 O2 93.48(4) . 2_446
O1 K1 O2 171.80(4) 1_655 2_446
O1 K1 O2 96.52(4) 3_567 2_446
O1 K1 O2 58.39(4) . 3_466
O1 K1 O2 85.81(4) 1_655 3_466
O1 K1 O2 132.50(4) 3_567 3_466
O2 K1 O2 102.01(4) 2_446 3_466
O1 K1 O2 175.00(4) . 2_546
O1 K1 O2 88.07(4) 1_655 2_546
O1 K1 O2 98.00(4) 3_567 2_546
O2 K1 O2 85.28(4) 2_446 2_546
O2 K1 O2 126.61(3) 3_466 2_546
O1 K1 C2 159.94(4) . 2_546
O1 K1 C2 101.42(4) 1_655 2_546
O1 K1 C2 118.95(4) 3_567 2_546
O2 K1 C2 73.97(4) 2_446 2_546
O2 K1 C2 108.15(4) 3_466 2_546
O2 K1 C2 23.32(4) 2_546 2_546
O1 K1 C3 140.50(4) . 2_546
O1 K1 C3 94.42(4) 1_655 2_546
O1 K1 C3 142.18(4) 3_567 2_546
O2 K1 C3 84.16(4) 2_446 2_546
O2 K1 C3 83.47(4) 3_466 2_546
O2 K1 C3 44.24(4) 2_546 2_546
C2 K1 C3 25.32(4) 2_546 2_546
O1 K1 C1 81.46(4) . 1_655
O1 K1 C1 19.08(4) 1_655 1_655
O1 K1 C1 92.15(4) 3_567 1_655
O2 K1 C1 168.78(4) 2_446 1_655
O2 K1 C1 66.80(4) 3_466 1_655
O2 K1 C1 100.59(4) 2_546 1_655
C2 K1 C1 107.91(4) 2_546 1_655
C3 K1 C1 93.36(4) 2_546 1_655
O1 K1 C1 17.81(4) . .
O1 K1 C1 83.26(3) 1_655 .
O1 K1 C1 90.43(3) 3_567 .
O2 K1 C1 104.11(4) 2_446 .
O2 K1 C1 42.77(3) 3_466 .
O2 K1 C1 166.65(4) 2_546 .
C2 K1 C1 150.61(4) 2_546 .
C3 K1 C1 126.24(4) 2_546 .
C1 K1 C1 68.60(3) 1_655 .
O1 K1 C1 90.65(3) . 3_567
O1 K1 C1 90.76(3) 1_655 3_567
O1 K1 C1 17.92(4) 3_567 3_567
O2 K1 C1 83.83(4) 2_446 3_567
O2 K1 C1 148.55(4) 3_466 3_567
O2 K1 C1 84.40(4) 2_546 3_567
C2 K1 C1 103.17(4) 2_546 3_567
C3 K1 C1 127.98(4) 2_546 3_567
C1 K1 C1 106.14(3) 1_655 3_567
C1 K1 C1 105.78(3) . 3_567
O1 K1 K1 136.12(3) . 1_655
O1 K1 K1 43.39(3) 1_655 1_655
O1 K1 K1 91.50(3) 3_567 1_655
O2 K1 K1 130.17(3) 2_446 1_655
O2 K1 K1 108.05(3) 3_466 1_655
O2 K1 K1 44.89(3) 2_546 1_655
C2 K1 K1 59.43(3) 2_546 1_655
C3 K1 K1 61.50(3) 2_546 1_655
C1 K1 K1 56.39(3) 1_655 1_655
C1 K1 K1 124.99(3) . 1_655
C1 K1 K1 90.08(2) 3_567 1_655
C2 O2 K1 119.89(11) . 2_456
C2 O2 K1 116.64(10) . 3_466
K1 O2 K1 110.34(4) 2_456 3_466
C2 O2 K1 85.40(9) . 2_556
K1 O2 K1 85.28(3) 2_456 2_556
K1 O2 K1 136.48(5) 3_466 2_556
C1 O1 K1 120.91(10) . .
C1 O1 K1 115.59(10) . 1_455
K1 O1 K1 92.73(4) . 1_455
C1 O1 K1 119.66(10) . 3_567
K1 O1 K1 102.69(4) . 3_567
K1 O1 K1 100.37(4) 1_455 3_567
C2 C3 C1 122.62(14) . .
C2 C3 K1 75.69(9) . 2_556
C1 C3 K1 123.12(10) . 2_556
C2 C3 H3 117.7(16) . .
C1 C3 H3 119.6(16) . .
K1 C3 H3 73.6(15) 2_556 .
O1 C1 C3 123.80(15) . .
O1 C1 C2 117.25(14) . 3_466
C3 C1 C2 118.94(14) . 3_466
O1 C1 K1 45.34(8) . 1_455
C3 C1 K1 115.65(10) . 1_455
C2 C1 K1 105.49(9) 3_466 1_455
O1 C1 K1 41.28(8) . .
C3 C1 K1 156.51(10) . .
C2 C1 K1 79.28(9) 3_466 .
K1 C1 K1 68.60(3) 1_455 .
O1 C1 K1 42.42(8) . 3_567
C3 C1 K1 84.68(9) . 3_567
C2 C1 K1 151.73(10) 3_466 3_567
K1 C1 K1 73.86(3) 1_455 3_567
K1 C1 K1 74.22(3) . 3_567
O2 C2 C3 124.26(15) . .
O2 C2 C1 117.28(15) . 3_466
C3 C2 C1 118.44(13) . 3_466
O2 C2 K1 71.28(9) . 2_556
C3 C2 K1 78.99(9) . 2_556
C1 C2 K1 121.73(10) 3_466 2_556

loop_
_geom_bond_atom_site_label_1
_geom_bond_atom_site_label_2
_geom_bond_distance
_geom_bond_site_symmetry_2
K1 O1 2.6995(12) .
K1 O1 2.7236(13) 1_655
K1 O1 2.7445(12) 3_567
K1 O2 2.7794(13) 2_446
K1 O2 2.8166(13) 3_466
K1 O2 3.0096(14) 2_546
K1 C2 3.1674(14) 2_546
K1 C3 3.2086(16) 2_546
K1 C1 3.4538(15) 1_655
K1 C1 3.5107(16) .
K1 C1 3.5354(15) 3_567
K1 K1 3.9251 1_655
O2 C2 1.258(2) .
O2 K1 2.7794(13) 2_456
O2 K1 2.8166(13) 3_466
O2 K1 3.0096(14) 2_556
O1 C1 1.252(2) .
O1 K1 2.7236(13) 1_455
O1 K1 2.7445(12) 3_567
C3 C2 1.398(2) .
C3 C1 1.402(2) .
C3 K1 3.2086(16) 2_556
C3 H3 0.97(3) .
C1 C2 1.543(2) 3_466
C1 K1 3.4538(15) 1_455
C1 K1 3.5354(15) 3_567
C2 C1 1.543(2) 3_466
C2 K1 3.1674(14) 2_556

loop_
_geom_torsion_atom_site_label_1
_geom_torsion_atom_site_label_2
_geom_torsion_atom_site_label_3
_geom_torsion_atom_site_label_4
_geom_torsion
_geom_torsion_site_symmetry_1
_geom_torsion_site_symmetry_4
O1 K1 O1 C1 57.83(13) 1_655 .
O1 K1 O1 C1 136.56(14) 3_567 .
O2 K1 O1 C1 -127.53(12) 2_446 .
O2 K1 O1 C1 -25.56(11) 3_466 .
O2 K1 O1 C1 156.9(4) 2_546 .
C2 K1 O1 C1 -77.31(17) 2_546 .
C3 K1 O1 C1 -42.49(14) 2_546 .
C1 K1 O1 C1 42.39(10) 1_655 .
C1 K1 O1 C1 148.61(10) 3_567 .
K1 K1 O1 C1 57.83(13) 1_655 .
O1 K1 O1 K1 180 1_655 1_455
O1 K1 O1 K1 -101.27(4) 3_567 1_455
O2 K1 O1 K1 -5.36(4) 2_446 1_455
O2 K1 O1 K1 96.61(5) 3_466 1_455
O2 K1 O1 K1 -80.9(4) 2_546 1_455
C2 K1 O1 K1 44.86(13) 2_546 1_455
C3 K1 O1 K1 79.68(6) 2_546 1_455
C1 K1 O1 K1 164.57(4) 1_655 1_455
C1 K1 O1 K1 122.17(13) . 1_455
C1 K1 O1 K1 -89.21(3) 3_567 1_455
K1 K1 O1 K1 180 1_655 1_455
O1 K1 O1 K1 -78.73(4) 1_655 3_567
O1 K1 O1 K1 0 3_567 3_567
O2 K1 O1 K1 95.91(4) 2_446 3_567
O2 K1 O1 K1 -162.12(6) 3_466 3_567
O2 K1 O1 K1 20.4(4) 2_546 3_567
C2 K1 O1 K1 146.13(11) 2_546 3_567
C3 K1 O1 K1 -179.05(5) 2_546 3_567
C1 K1 O1 K1 -94.17(4) 1_655 3_567
C1 K1 O1 K1 -136.56(14) . 3_567
C1 K1 O1 K1 12.06(4) 3_567 3_567
K1 K1 O1 K1 -78.73(4) 1_655 3_567
K1 O1 C1 C3 -155.55(12) . .
K1 O1 C1 C3 94.06(15) 1_455 .
K1 O1 C1 C3 -26.1(2) 3_567 .
K1 O1 C1 C2 25.35(18) . 3_466
K1 O1 C1 C2 -85.03(14) 1_455 3_466
K1 O1 C1 C2 154.82(10) 3_567 3_466
K1 O1 C1 K1 110.38(11) . 1_455
K1 O1 C1 K1 -120.15(12) 3_567 1_455
K1 O1 C1 K1 -110.38(11) 1_455 .
K1 O1 C1 K1 129.47(14) 3_567 .
K1 O1 C1 K1 -129.47(14) . 3_567
K1 O1 C1 K1 120.15(12) 1_455 3_567
C2 C3 C1 O1 -178.93(15) . .
K1 C3 C1 O1 87.23(18) 2_556 .
C2 C3 C1 C2 0.1(3) . 3_466
K1 C3 C1 C2 -93.70(15) 2_556 3_466
C2 C3 C1 K1 -127.02(14) . 1_455
K1 C3 C1 K1 139.14(7) 2_556 1_455
C2 C3 C1 K1 137.8(2) . .
K1 C3 C1 K1 44.0(3) 2_556 .
C2 C3 C1 K1 163.74(15) . 3_567
K1 C3 C1 K1 69.89(9) 2_556 3_567
O1 K1 C1 O1 -121.64(13) 1_655 .
O1 K1 C1 O1 -42.13(13) 3_567 .
O2 K1 C1 O1 54.70(12) 2_446 .
O2 K1 C1 O1 147.25(14) 3_466 .
O2 K1 C1 O1 -171.50(13) 2_546 .
C2 K1 C1 O1 137.02(12) 2_546 .
C3 K1 C1 O1 147.81(11) 2_546 .
C1 K1 C1 O1 -134.27(11) 1_655 .
C1 K1 C1 O1 -32.76(11) 3_567 .
K1 K1 C1 O1 -134.27(11) 1_655 .
O1 K1 C1 C3 59.6(3) . .
O1 K1 C1 C3 -62.0(3) 1_655 .
O1 K1 C1 C3 17.5(3) 3_567 .
O2 K1 C1 C3 114.3(3) 2_446 .
O2 K1 C1 C3 -153.1(3) 3_466 .
O2 K1 C1 C3 -111.9(3) 2_546 .
C2 K1 C1 C3 -163.3(2) 2_546 .
C3 K1 C1 C3 -152.6(2) 2_546 .
C1 K1 C1 C3 -74.6(3) 1_655 .
C1 K1 C1 C3 26.9(3) 3_567 .
K1 K1 C1 C3 -74.6(3) 1_655 .
O1 K1 C1 C2 -157.20(17) . 3_466
O1 K1 C1 C2 81.15(8) 1_655 3_466
O1 K1 C1 C2 160.66(8) 3_567 3_466
O2 K1 C1 C2 -102.50(9) 2_446 3_466
O2 K1 C1 C2 -9.96(8) 3_466 3_466
O2 K1 C1 C2 31.30(19) 2_546 3_466
C2 K1 C1 C2 -20.18(11) 2_546 3_466
C3 K1 C1 C2 -9.40(10) 2_546 3_466
C1 K1 C1 C2 68.53(8) 1_655 3_466
C1 K1 C1 C2 170.03(9) 3_567 3_466
K1 K1 C1 C2 68.53(8) 1_655 3_466
O1 K1 C1 K1 -45.73(11) . 1_455
O1 K1 C1 K1 -167.37(3) 1_655 1_455
O1 K1 C1 K1 -87.86(3) 3_567 1_455
O2 K1 C1 K1 8.97(4) 2_446 1_455
O2 K1 C1 K1 101.51(5) 3_466 1_455
O2 K1 C1 K1 142.77(14) 2_546 1_455
C2 K1 C1 K1 91.29(8) 2_546 1_455
C3 K1 C1 K1 102.08(4) 2_546 1_455
C1 K1 C1 K1 180 1_655 1_455
C1 K1 C1 K1 -78.49(2) 3_567 1_455
K1 K1 C1 K1 180 1_655 1_455
O1 K1 C1 K1 32.76(11) . 3_567
O1 K1 C1 K1 -88.88(3) 1_655 3_567
O1 K1 C1 K1 -9.37(3) 3_567 3_567
O2 K1 C1 K1 87.47(3) 2_446 3_567
O2 K1 C1 K1 -179.99(6) 3_466 3_567
O2 K1 C1 K1 -138.74(14) 2_546 3_567
C2 K1 C1 K1 169.78(7) 2_546 3_567
C3 K1 C1 K1 -179.43(4) 2_546 3_567
C1 K1 C1 K1 -101.51(2) 1_655 3_567
C1 K1 C1 K1 0 3_567 3_567
K1 K1 C1 K1 -101.51(2) 1_655 3_567
K1 O2 C2 C3 -20.2(2) 2_456 .
K1 O2 C2 C3 -157.69(13) 3_466 .
K1 O2 C2 C3 61.65(16) 2_556 .
K1 O2 C2 C1 161.38(10) 2_456 3_466
K1 O2 C2 C1 23.92(18) 3_466 3_466
K1 O2 C2 C1 -116.75(13) 2_556 3_466
K1 O2 C2 K1 -81.87(8) 2_456 2_556
K1 O2 C2 K1 140.67(9) 3_466 2_556
C1 C3 C2 O2 -178.53(16) . .
K1 C3 C2 O2 -58.12(15) 2_556 .
C1 C3 C2 C1 -0.1(3) . 3_466
K1 C3 C2 C1 120.26(13) 2_556 3_466
C1 C3 C2 K1 -120.41(15) . 2_556
